data_2212395
loop_
_publ_author_name
'Aliakbar Dehno Khalaji'
'Mehdi Amirnasr'
'Jean-Claude Daran'

_publ_section_title
;(1,10-Phenanthroline-\k^2^<i>N</i>,<i>N</i>')(triphenylphosphine-\k<i>P</i>)silver(I)
 perchlorate acetonitrile hemisolvate
;
_journal_coeditor_code WM2075
_journal_issue 2
_journal_name_full 'Acta Crystallographica Section E'
_journal_page_first m309
_journal_page_last m311
_journal_paper_doi 10.1107/S1600536806055140
_journal_volume 63
_journal_year 2007
_chemical_formula_iupac '[Ag (C12 H8 N2) (C18 H15 P)] Cl O4, 0.5C2 H3 N'
_chemical_formula_moiety 'C30 H23 Ag N2 P +, Cl O4 -, 0.5(C2 H3 N)'
_chemical_formula_sum 'C31 H24.5 Ag Cl N2.5 O4 P'
_chemical_formula_weight 670.32
_chemical_name_systematic
;
(1,10-Phenanthroline-\k^2^N,N')(triphenylphosphine-\kP)silver(I)
perchlorate acetonitrile hemisolvate
;
_space_group_IT_number 14
_symmetry_cell_setting monoclinic
_symmetry_space_group_name_Hall '-P 2ybc'
_symmetry_space_group_name_H-M 'P 1 21/c 1'
_atom_sites_solution_hydrogens geom
_atom_sites_solution_primary direct
_atom_sites_solution_secondary difmap
_audit_creation_method SHELXL-97
_cell_angle_alpha 90.00
_cell_angle_beta 94.063(6)
_cell_angle_gamma 90.00
_cell_formula_units_Z 8
_cell_length_a 16.6708(12)
_cell_length_b 22.9245(17)
_cell_length_c 14.7068(13)
_cell_measurement_reflns_used 6230
_cell_measurement_temperature 180(2)
_cell_measurement_theta_max 32.2
_cell_measurement_theta_min 2.6
_cell_volume 5606.4(8)
_computing_cell_refinement
;
CrysAlis RED (Oxford Diffraction, 2006)
;
_computing_data_collection
;
CrysAlis CCD (Oxford Diffraction, 2006)
;
_computing_data_reduction
;
CrysAlis RED
;
_computing_molecular_graphics 'ORTEPIII (Burnett & Johnson, 1996) and ORTEP-3 for Windows (Farrugia, 1997)'
_computing_publication_material 'WinGX (Farrugia, 1999)'
_computing_structure_refinement 'SHELXL97 (Sheldrick, 1997)'
_computing_structure_solution 'SIR97 (Altomare <i>et al.</i>,  1999)'
_diffrn_ambient_temperature 180(2)
_diffrn_detector_area_resol_mean 8.2632
_diffrn_measured_fraction_theta_full 0.999
_diffrn_measured_fraction_theta_max 0.999
_diffrn_measurement_device_type 'Oxford Diffraction Xcalibur'
_diffrn_measurement_method '\w and \f'
_diffrn_radiation_monochromator graphite
_diffrn_radiation_source 'fine-focus sealed tube'
_diffrn_radiation_type MoK\a
_diffrn_radiation_wavelength 0.71073
_diffrn_reflns_av_R_equivalents 0.0611
_diffrn_reflns_av_sigmaI/netI 0.1134
_diffrn_reflns_limit_h_max 22
_diffrn_reflns_limit_h_min -22
_diffrn_reflns_limit_k_max 30
_diffrn_reflns_limit_k_min -27
_diffrn_reflns_limit_l_max 18
_diffrn_reflns_limit_l_min -19
_diffrn_reflns_number 50182
_diffrn_reflns_theta_full 28.28
_diffrn_reflns_theta_max 28.28
_diffrn_reflns_theta_min 2.52
_diffrn_standards_number 0
_exptl_absorpt_coefficient_mu 0.913
_exptl_absorpt_correction_T_max 0.943
_exptl_absorpt_correction_T_min 0.798
_exptl_absorpt_correction_type multi-scan
_exptl_absorpt_process_details '(Blessing, 1995)'
_exptl_crystal_colour colorless
_exptl_crystal_density_diffrn 1.588
_exptl_crystal_density_method 'not measured'
_exptl_crystal_description lath
_exptl_crystal_F_000 2712
_exptl_crystal_size_max 0.49
_exptl_crystal_size_mid 0.19
_exptl_crystal_size_min 0.09
_refine_diff_density_max 0.787
_refine_diff_density_min -1.175
_refine_ls_extinction_method none
_refine_ls_goodness_of_fit_ref 0.926
_refine_ls_hydrogen_treatment constr
_refine_ls_matrix_type full
_refine_ls_number_parameters 691
_refine_ls_number_reflns 13918
_refine_ls_number_restraints 0
_refine_ls_restrained_S_all 0.926
_refine_ls_R_factor_all 0.1049
_refine_ls_R_factor_gt 0.0446
_refine_ls_shift/su_max 0.005
_refine_ls_shift/su_mean 0.000
_refine_ls_structure_factor_coef Fsqd
_refine_ls_weighting_details 'w=1/[\s^2^(Fo^2^)+(0.0622P)^2^] where P=(Fo^2^+2Fc^2^)/3'
_refine_ls_weighting_scheme calc
_refine_ls_wR_factor_gt 0.1075
_refine_ls_wR_factor_ref 0.1306
_reflns_number_gt 6516
_reflns_number_total 13918
_reflns_threshold_expression I>2\s(I)
_cod_data_source_file wm2075.cif
_cod_data_source_block I
_cod_original_sg_symbol_H-M 'P 21/c'
_cod_original_formula_sum 'C31 H24.50 Ag Cl N2.50 O4 P'
_cod_database_code 2212395
_cod_database_fobs_code 2212395

loop_
_symmetry_equiv_pos_as_xyz
'x, y, z'
'-x, y+1/2, -z+1/2'
'-x, -y, -z'
'x, -y-1/2, z-1/2'

loop_
_atom_site_type_symbol
_atom_site_label
_atom_site_fract_x
_atom_site_fract_y
_atom_site_fract_z
_atom_site_U_iso_or_equiv
_atom_site_adp_type
_atom_site_calc_flag
_atom_site_refinement_flags
_atom_site_occupancy
Ag Ag1 0.296318(19) 0.390574(16) 0.66223(2) 0.03907(11) Uani d . 1
P P1 0.15703(6) 0.39742(5) 0.66687(7) 0.0280(3) Uani d . 1
N N11 0.40999(19) 0.34109(15) 0.7063(2) 0.0301(8) Uani d . 1
N N12 0.4021(2) 0.45575(15) 0.6475(2) 0.0320(8) Uani d . 1
C C1 0.4790(2) 0.36862(18) 0.6870(3) 0.0267(9) Uani d . 1
C C2 0.4750(2) 0.42836(19) 0.6573(3) 0.0294(10) Uani d . 1
C C11 0.4148(2) 0.2864(2) 0.7387(3) 0.0349(11) Uani d . 1
H H11 0.3666 0.2669 0.7517 0.042 Uiso calc R 1
C C12 0.4876(3) 0.25725(19) 0.7540(3) 0.0409(12) Uani d . 1
H H12 0.4890 0.2190 0.7789 0.049 Uiso calc R 1
C C13 0.5573(3) 0.2842(2) 0.7329(3) 0.0409(12) Uani d . 1
H H13 0.6072 0.2641 0.7412 0.049 Uiso calc R 1
C C14 0.5548(2) 0.34059(19) 0.6995(3) 0.0314(10) Uani d . 1
C C15 0.6244(3) 0.3703(2) 0.6761(3) 0.0427(12) Uani d . 1
H H15 0.6745 0.3505 0.6804 0.051 Uiso calc R 1
C C16 0.6216(3) 0.4270(2) 0.6473(3) 0.0453(13) Uani d . 1
H H16 0.6696 0.4465 0.6337 0.054 Uiso calc R 1
C C17 0.5471(3) 0.4568(2) 0.6379(3) 0.0365(11) Uani d . 1
C C18 0.5404(3) 0.5162(2) 0.6113(3) 0.0426(12) Uani d . 1
H H18 0.5873 0.5375 0.5991 0.051 Uiso calc R 1
C C19 0.4670(3) 0.5428(2) 0.6031(3) 0.0461(13) Uani d . 1
H H19 0.4622 0.5826 0.5854 0.055 Uiso calc R 1
C C20 0.3998(3) 0.5108(2) 0.6211(3) 0.0417(12) Uani d . 1
H H20 0.3489 0.5295 0.6141 0.050 Uiso calc R 1
C C111 0.1212(2) 0.37631(18) 0.7759(3) 0.0292(10) Uani d . 1
C C112 0.1680(3) 0.33881(19) 0.8311(3) 0.0388(11) Uani d . 1
H H112 0.2176 0.3248 0.8114 0.047 Uiso calc R 1
C C113 0.1433(3) 0.3218(2) 0.9140(3) 0.0511(14) Uani d . 1
H H113 0.1755 0.2960 0.9517 0.061 Uiso calc R 1
C C114 0.0709(4) 0.3423(2) 0.9424(3) 0.0533(15) Uani d . 1
H H114 0.0536 0.3307 0.9999 0.064 Uiso calc R 1
C C115 0.0242(3) 0.3796(2) 0.8879(3) 0.0483(14) Uani d . 1
H H115 -0.0255 0.3935 0.9073 0.058 Uiso calc R 1
C C116 0.0501(3) 0.3966(2) 0.8042(3) 0.0393(11) Uani d . 1
H H116 0.0182 0.4225 0.7665 0.047 Uiso calc R 1
C C121 0.1220(2) 0.47215(18) 0.6572(3) 0.0283(10) Uani d . 1
C C122 0.1728(3) 0.51529(17) 0.6932(3) 0.0282(10) Uani d . 1
H H122 0.2260 0.5054 0.7152 0.034 Uiso calc R 1
C C123 0.1475(3) 0.5725(2) 0.6975(3) 0.0376(11) Uani d . 1
H H123 0.1826 0.6017 0.7235 0.045 Uiso calc R 1
C C124 0.0702(3) 0.5871(2) 0.6634(3) 0.0405(12) Uani d . 1
H H124 0.0521 0.6263 0.6676 0.049 Uiso calc R 1
C C125 0.0200(3) 0.5458(2) 0.6237(3) 0.0380(11) Uani d . 1
H H125 -0.0320 0.5564 0.5987 0.046 Uiso calc R 1
C C126 0.0451(2) 0.48817(19) 0.6202(3) 0.0331(10) Uani d . 1
H H126 0.0102 0.4595 0.5926 0.040 Uiso calc R 1
C C131 0.0964(3) 0.35537(18) 0.5819(3) 0.0312(10) Uani d . 1
C C132 0.0231(3) 0.33155(19) 0.5980(3) 0.0391(11) Uani d . 1
H H132 0.0015 0.3368 0.6555 0.047 Uiso calc R 1
C C133 -0.0195(3) 0.2998(2) 0.5298(4) 0.0559(15) Uani d . 1
H H133 -0.0705 0.2838 0.5405 0.067 Uiso calc R 1
C C134 0.0123(4) 0.2916(2) 0.4476(4) 0.0603(16) Uani d . 1
H H134 -0.0169 0.2700 0.4011 0.072 Uiso calc R 1
C C135 0.0862(4) 0.3144(2) 0.4317(3) 0.0532(15) Uani d . 1
H H135 0.1077 0.3086 0.3742 0.064 Uiso calc R 1
C C136 0.1295(3) 0.34585(19) 0.4984(3) 0.0409(12) Uani d . 1
H H136 0.1811 0.3608 0.4878 0.049 Uiso calc R 1
Ag Ag2 0.626182(19) 0.502897(16) 0.85031(2) 0.03757(11) Uani d . 1
P P2 0.76434(6) 0.51658(5) 0.83445(7) 0.0267(3) Uani d . 1
N N21 0.50283(19) 0.54628(15) 0.8461(2) 0.0328(9) Uani d . 1
N N22 0.5377(2) 0.43461(15) 0.9012(2) 0.0335(9) Uani d . 1
C C3 0.4418(2) 0.5119(2) 0.8724(3) 0.0336(11) Uani d . 1
C C4 0.4595(3) 0.45293(19) 0.9009(3) 0.0311(10) Uani d . 1
C C21 0.4855(3) 0.6004(2) 0.8203(3) 0.0463(13) Uani d . 1
H H21 0.5276 0.6243 0.8007 0.056 Uiso calc R 1
C C22 0.4086(3) 0.6242(2) 0.8206(3) 0.0480(13) Uani d . 1
H H22 0.3990 0.6634 0.8023 0.058 Uiso calc R 1
C C23 0.3483(3) 0.5910(2) 0.8470(3) 0.0460(13) Uani d . 1
H H23 0.2957 0.6070 0.8476 0.055 Uiso calc R 1
C C24 0.3621(2) 0.5331(2) 0.8737(3) 0.0340(11) Uani d . 1
C C25 0.3009(3) 0.4950(2) 0.9009(3) 0.0444(13) Uani d . 1
H H25 0.2474 0.5092 0.9021 0.053 Uiso calc R 1
C C26 0.3169(3) 0.4397(2) 0.9249(3) 0.0474(13) Uani d . 1
H H26 0.2743 0.4153 0.9414 0.057 Uiso calc R 1
C C27 0.3970(3) 0.4165(2) 0.9263(3) 0.0391(12) Uani d . 1
C C28 0.4172(3) 0.3593(2) 0.9506(3) 0.0481(13) Uani d . 1
H H28 0.3765 0.3331 0.9669 0.058 Uiso calc R 1
C C29 0.4952(4) 0.3408(2) 0.9511(3) 0.0528(14) Uani d . 1
H H29 0.5094 0.3020 0.9684 0.063 Uiso calc R 1
C C30 0.5534(3) 0.3802(2) 0.9256(3) 0.0458(13) Uani d . 1
H H30 0.6075 0.3670 0.9259 0.055 Uiso calc R 1
C C211 0.7969(2) 0.49284(17) 0.7256(3) 0.0243(9) Uani d . 1
C C212 0.7797(2) 0.52923(19) 0.6507(3) 0.0302(10) Uani d . 1
H H212 0.7585 0.5672 0.6590 0.036 Uiso calc R 1
C C213 0.7936(3) 0.5097(2) 0.5641(3) 0.0369(11) Uani d . 1
H H213 0.7816 0.5343 0.5129 0.044 Uiso calc R 1
C C214 0.8246(2) 0.4550(2) 0.5516(3) 0.0362(11) Uani d . 1
H H214 0.8341 0.4421 0.4919 0.043 Uiso calc R 1
C C215 0.8419(2) 0.4188(2) 0.6249(3) 0.0374(11) Uani d . 1
H H215 0.8630 0.3809 0.6159 0.045 Uiso calc R 1
C C216 0.8283(2) 0.43779(18) 0.7116(3) 0.0290(10) Uani d . 1
H H216 0.8407 0.4129 0.7623 0.035 Uiso calc R 1
C C221 0.8205(2) 0.47497(18) 0.9228(3) 0.0273(9) Uani d . 1
C C222 0.7970(2) 0.41727(19) 0.9364(3) 0.0333(10) Uani d . 1
H H222 0.7558 0.4002 0.8971 0.040 Uiso calc R 1
C C223 0.8334(3) 0.3853(2) 1.0063(3) 0.0400(11) Uani d . 1
H H223 0.8189 0.3455 1.0131 0.048 Uiso calc R 1
C C224 0.8904(3) 0.4096(2) 1.0668(3) 0.0409(12) Uani d . 1
H H224 0.9140 0.3871 1.1159 0.049 Uiso calc R 1
C C225 0.9130(3) 0.4666(2) 1.0558(3) 0.0391(11) Uani d . 1
H H225 0.9519 0.4837 1.0979 0.047 Uiso calc R 1
C C226 0.8790(2) 0.49949(19) 0.9829(3) 0.0314(10) Uani d . 1
H H226 0.8959 0.5386 0.9745 0.038 Uiso calc R 1
C C231 0.7996(3) 0.59121(18) 0.8405(3) 0.0329(10) Uani d . 1
C C232 0.8770(3) 0.6064(2) 0.8175(3) 0.0404(11) Uani d . 1
H H232 0.9136 0.5766 0.8029 0.048 Uiso calc R 1
C C233 0.9010(4) 0.6642(2) 0.8159(3) 0.0624(10) Uani d . 1
H H233 0.9539 0.6739 0.8011 0.075 Uiso calc R 1
C C234 0.8487(4) 0.7071(2) 0.8354(3) 0.0624(10) Uani d . 1
H H234 0.8653 0.7467 0.8325 0.075 Uiso calc R 1
C C235 0.7730(4) 0.6947(2) 0.8591(4) 0.0624(10) Uani d . 1
H H235 0.7378 0.7253 0.8739 0.075 Uiso calc R 1
C C236 0.7473(3) 0.6364(2) 0.8613(3) 0.0477(13) Uani d . 1
H H236 0.6944 0.6275 0.8771 0.057 Uiso calc R 1
Cl Cl1 0.36517(8) 0.32393(5) 0.43762(9) 0.0478(3) Uani d . 1
O O11 0.3348(2) 0.37324(14) 0.4850(2) 0.0554(10) Uani d . 1
O O12 0.3196(4) 0.2759(2) 0.4467(6) 0.187(4) Uani d . 1
O O13 0.3683(4) 0.3398(2) 0.3459(3) 0.130(2) Uani d . 1
O O14 0.4464(3) 0.3133(2) 0.4656(4) 0.129(2) Uani d . 1
Cl Cl2 0.82101(9) 0.24403(7) 0.72982(12) 0.0660(4) Uani d . 1
O O21 0.8906(3) 0.2144(2) 0.7191(4) 0.127(2) Uani d . 1
O O22 0.7547(3) 0.2069(2) 0.7289(4) 0.1169(18) Uani d . 1
O O23 0.8215(6) 0.2777(5) 0.7991(8) 0.296(7) Uani d . 1
O O24 0.8076(4) 0.2803(4) 0.6558(8) 0.257(6) Uani d . 1

loop_
_atom_site_aniso_label
_atom_site_aniso_U_11
_atom_site_aniso_U_22
_atom_site_aniso_U_33
_atom_site_aniso_U_12
_atom_site_aniso_U_13
_atom_site_aniso_U_23
Ag1 0.02404(18) 0.0419(2) 0.0518(2) 0.00519(15) 0.00614(15) 0.00445(18)
P1 0.0236(5) 0.0312(7) 0.0296(6) 0.0048(5) 0.0049(5) 0.0036(5)
N11 0.0285(19) 0.029(2) 0.034(2) -0.0026(15) 0.0045(15) 0.0003(16)
N12 0.033(2) 0.028(2) 0.035(2) -0.0050(16) 0.0009(16) -0.0021(17)
C1 0.020(2) 0.032(2) 0.027(2) 0.0018(18) -0.0012(17) -0.0020(19)
C2 0.025(2) 0.035(3) 0.028(2) 0.0029(19) 0.0015(18) -0.004(2)
C11 0.028(2) 0.035(3) 0.041(3) -0.001(2) 0.002(2) -0.001(2)
C12 0.046(3) 0.024(3) 0.052(3) 0.006(2) 0.002(2) 0.003(2)
C13 0.034(3) 0.035(3) 0.054(3) 0.004(2) 0.002(2) -0.005(2)
C14 0.021(2) 0.035(3) 0.037(3) 0.0027(19) -0.0020(18) -0.003(2)
C15 0.023(2) 0.053(3) 0.052(3) -0.002(2) -0.002(2) -0.004(3)
C16 0.023(2) 0.052(3) 0.061(3) -0.011(2) 0.005(2) 0.000(3)
C17 0.035(3) 0.040(3) 0.035(3) -0.010(2) 0.005(2) 0.000(2)
C18 0.053(3) 0.044(3) 0.031(3) -0.021(2) 0.006(2) -0.008(2)
C19 0.068(4) 0.020(3) 0.051(3) -0.007(2) 0.008(3) 0.006(2)
C20 0.050(3) 0.034(3) 0.041(3) 0.005(2) 0.004(2) 0.007(2)
C111 0.030(2) 0.029(3) 0.028(2) -0.0030(19) -0.0049(18) 0.0030(18)
C112 0.049(3) 0.028(3) 0.039(3) -0.014(2) -0.003(2) 0.001(2)
C113 0.085(4) 0.031(3) 0.034(3) -0.019(3) -0.014(3) 0.007(2)
C114 0.099(5) 0.034(3) 0.030(3) -0.029(3) 0.023(3) -0.003(2)
C115 0.073(4) 0.036(3) 0.041(3) -0.010(3) 0.031(3) -0.002(2)
C116 0.042(3) 0.037(3) 0.039(3) 0.001(2) 0.007(2) 0.002(2)
C121 0.026(2) 0.033(3) 0.026(2) 0.0027(19) 0.0081(18) 0.0002(19)
C122 0.034(2) 0.024(2) 0.027(2) 0.0008(19) 0.0081(18) -0.0013(18)
C123 0.038(3) 0.038(3) 0.037(3) -0.006(2) -0.005(2) -0.006(2)
C124 0.050(3) 0.032(3) 0.039(3) 0.010(2) 0.001(2) -0.002(2)
C125 0.033(3) 0.036(3) 0.045(3) 0.009(2) 0.000(2) 0.011(2)
C126 0.026(2) 0.036(3) 0.037(3) -0.0029(19) 0.0016(19) 0.003(2)
C131 0.033(2) 0.023(2) 0.036(3) 0.0085(19) -0.0009(19) 0.0003(19)
C132 0.033(3) 0.033(3) 0.051(3) 0.007(2) 0.000(2) -0.006(2)
C133 0.030(3) 0.043(3) 0.092(5) 0.007(2) -0.013(3) 0.000(3)
C134 0.085(4) 0.031(3) 0.060(4) 0.014(3) -0.028(3) -0.006(3)
C135 0.101(5) 0.023(3) 0.035(3) 0.021(3) -0.001(3) -0.001(2)
C136 0.064(3) 0.024(3) 0.036(3) 0.011(2) 0.011(2) 0.004(2)
Ag2 0.02512(18) 0.0454(2) 0.0429(2) 0.00155(16) 0.00761(14) 0.00088(17)
P2 0.0236(5) 0.0264(6) 0.0305(6) -0.0013(4) 0.0040(5) -0.0002(5)
N21 0.0257(19) 0.029(2) 0.044(2) 0.0014(16) 0.0027(16) 0.0023(18)
N22 0.039(2) 0.027(2) 0.036(2) -0.0013(17) 0.0093(17) 0.0003(17)
C3 0.025(2) 0.055(3) 0.022(2) 0.005(2) 0.0015(17) -0.010(2)
C4 0.034(2) 0.036(3) 0.024(2) -0.006(2) 0.0039(18) -0.0092(19)
C21 0.036(3) 0.045(3) 0.058(3) 0.003(2) 0.008(2) 0.019(3)
C22 0.043(3) 0.042(3) 0.060(3) 0.013(2) 0.003(3) 0.013(3)
C23 0.034(3) 0.064(4) 0.040(3) 0.009(3) 0.006(2) -0.004(3)
C24 0.029(2) 0.047(3) 0.027(2) -0.004(2) 0.0066(19) -0.006(2)
C25 0.029(2) 0.073(4) 0.032(3) -0.003(3) 0.0067(19) -0.012(3)
C26 0.033(3) 0.067(4) 0.043(3) -0.021(3) 0.010(2) -0.009(3)
C27 0.047(3) 0.049(3) 0.023(2) -0.015(2) 0.007(2) -0.009(2)
C28 0.063(4) 0.049(4) 0.033(3) -0.020(3) 0.009(2) -0.003(2)
C29 0.080(4) 0.030(3) 0.049(3) -0.003(3) 0.008(3) 0.000(2)
C30 0.052(3) 0.041(3) 0.045(3) -0.001(2) 0.009(2) -0.003(2)
C211 0.0190(19) 0.022(2) 0.032(2) -0.0018(17) 0.0016(16) 0.0027(18)
C212 0.028(2) 0.027(2) 0.036(3) -0.0017(18) 0.0022(19) -0.002(2)
C213 0.040(3) 0.036(3) 0.035(3) -0.009(2) 0.007(2) 0.008(2)
C214 0.035(3) 0.043(3) 0.032(3) -0.005(2) 0.009(2) -0.004(2)
C215 0.028(2) 0.046(3) 0.040(3) 0.004(2) 0.008(2) -0.007(2)
C216 0.024(2) 0.034(3) 0.029(2) 0.0078(18) -0.0005(18) 0.0023(19)
C221 0.022(2) 0.029(2) 0.032(2) -0.0012(18) 0.0084(18) -0.0001(19)
C222 0.029(2) 0.034(3) 0.037(3) -0.005(2) 0.0020(19) 0.004(2)
C223 0.044(3) 0.032(3) 0.045(3) 0.000(2) 0.015(2) 0.005(2)
C224 0.042(3) 0.050(3) 0.031(3) 0.008(2) 0.012(2) 0.008(2)
C225 0.032(2) 0.058(3) 0.027(3) 0.001(2) 0.0002(19) 0.000(2)
C226 0.026(2) 0.027(2) 0.042(3) -0.0051(19) 0.0070(19) -0.004(2)
C231 0.039(3) 0.029(3) 0.030(2) -0.001(2) -0.001(2) 0.0024(19)
C232 0.057(3) 0.029(3) 0.035(3) -0.011(2) -0.002(2) 0.000(2)
C233 0.098(3) 0.035(2) 0.050(2) -0.0111(18) -0.024(2) 0.0012(15)
C234 0.098(3) 0.035(2) 0.050(2) -0.0111(18) -0.024(2) 0.0012(15)
C235 0.098(3) 0.035(2) 0.050(2) -0.0111(18) -0.024(2) 0.0012(15)
C236 0.045(3) 0.051(3) 0.045(3) 0.012(3) -0.009(2) 0.002(3)
Cl1 0.0557(8) 0.0367(7) 0.0522(8) 0.0097(6) 0.0129(6) -0.0060(6)
O11 0.076(3) 0.046(2) 0.046(2) 0.0170(18) 0.0223(18) -0.0021(17)
O12 0.158(5) 0.036(3) 0.387(11) -0.023(3) 0.149(7) -0.037(4)
O13 0.212(6) 0.119(5) 0.058(3) 0.079(4) 0.013(3) -0.024(3)
O14 0.091(4) 0.138(5) 0.153(5) 0.064(3) -0.035(3) -0.047(4)
Cl2 0.0553(9) 0.0426(9) 0.1010(13) 0.0070(7) 0.0113(8) 0.0094(9)
O21 0.096(4) 0.101(4) 0.187(6) 0.037(3) 0.037(4) 0.034(4)
O22 0.080(3) 0.079(4) 0.191(6) -0.029(3) -0.002(3) 0.012(3)
O23 0.246(10) 0.337(13) 0.321(13) -0.125(9) 0.131(9) -0.243(12)
O24 0.159(7) 0.187(8) 0.431(16) 0.057(6) 0.060(8) 0.216(10)

loop_
_atom_type_symbol
_atom_type_description
_atom_type_scat_dispersion_real
_atom_type_scat_dispersion_imag
_atom_type_scat_source
C C 0.0033 0.0016 'International Tables Vol C Tables 4.2.6.8 and 6.1.1.4'
H H 0.0000 0.0000 'International Tables Vol C Tables 4.2.6.8 and 6.1.1.4'
N N 0.0061 0.0033 'International Tables Vol C Tables 4.2.6.8 and 6.1.1.4'
O O 0.0106 0.0060 'International Tables Vol C Tables 4.2.6.8 and 6.1.1.4'
P P 0.1023 0.0942 'International Tables Vol C Tables 4.2.6.8 and 6.1.1.4'
Cl Cl 0.1484 0.1585 'International Tables Vol C Tables 4.2.6.8 and 6.1.1.4'
Ag Ag -0.8971 1.1015 'International Tables Vol C Tables 4.2.6.8 and 6.1.1.4'

loop_
_geom_angle_atom_site_label_1
_geom_angle_atom_site_label_2
_geom_angle_atom_site_label_3
_geom_angle
_geom_angle_publ_flag
N11 Ag1 P1 147.14(9) y
N11 Ag1 N12 74.01(12) y
P1 Ag1 N12 136.06(9) y
C121 P1 C111 101.32(19) ?
C121 P1 C131 106.62(19) ?
C111 P1 C131 105.23(19) ?
C121 P1 Ag1 112.18(14) ?
C111 P1 Ag1 113.48(14) ?
C131 P1 Ag1 116.62(14) ?
C11 N11 C1 118.6(4) ?
C11 N11 Ag1 126.7(3) ?
C1 N11 Ag1 114.3(3) ?
C20 N12 C2 118.5(4) ?
C20 N12 Ag1 129.3(3) ?
C2 N12 Ag1 111.6(3) ?
N11 C1 C14 121.5(4) ?
N11 C1 C2 118.9(4) ?
C14 C1 C2 119.5(4) ?
N12 C2 C17 122.0(4) ?
N12 C2 C1 119.5(4) ?
C17 C2 C1 118.6(4) ?
N11 C11 C12 122.4(4) ?
N11 C11 H11 118.8 ?
C12 C11 H11 118.8 ?
C13 C12 C11 119.4(4) ?
C13 C12 H12 120.3 ?
C11 C12 H12 120.3 ?
C12 C13 C14 119.8(4) ?
C12 C13 H13 120.1 ?
C14 C13 H13 120.1 ?
C13 C14 C15 122.3(4) ?
C13 C14 C1 118.3(4) ?
C15 C14 C1 119.4(4) ?
C16 C15 C14 121.7(4) ?
C16 C15 H15 119.1 ?
C14 C15 H15 119.1 ?
C15 C16 C17 119.9(4) ?
C15 C16 H16 120.0 ?
C17 C16 H16 120.0 ?
C2 C17 C16 120.7(4) ?
C2 C17 C18 116.5(4) ?
C16 C17 C18 122.7(4) ?
C19 C18 C17 120.4(4) ?
C19 C18 H18 119.8 ?
C17 C18 H18 119.8 ?
C18 C19 C20 118.6(4) ?
C18 C19 H19 120.7 ?
C20 C19 H19 120.7 ?
N12 C20 C19 123.9(5) ?
N12 C20 H20 118.0 ?
C19 C20 H20 118.0 ?
C116 C111 C112 119.9(4) ?
C116 C111 P1 121.7(3) ?
C112 C111 P1 118.4(3) ?
C113 C112 C111 120.3(5) ?
C113 C112 H112 119.8 ?
C111 C112 H112 119.8 ?
C112 C113 C114 119.6(5) ?
C112 C113 H113 120.2 ?
C114 C113 H113 120.2 ?
C115 C114 C113 120.2(4) ?
C115 C114 H114 119.9 ?
C113 C114 H114 119.9 ?
C114 C115 C116 119.5(5) ?
C114 C115 H115 120.2 ?
C116 C115 H115 120.2 ?
C111 C116 C115 120.4(5) ?
C111 C116 H116 119.8 ?
C115 C116 H116 119.8 ?
C122 C121 C126 118.6(4) ?
C122 C121 P1 117.4(3) ?
C126 C121 P1 123.9(3) ?
C123 C122 C121 121.1(4) ?
C123 C122 H122 119.5 ?
C121 C122 H122 119.5 ?
C122 C123 C124 119.4(4) ?
C122 C123 H123 120.3 ?
C124 C123 H123 120.3 ?
C125 C124 C123 120.7(4) ?
C125 C124 H124 119.6 ?
C123 C124 H124 119.6 ?
C124 C125 C126 119.9(4) ?
C124 C125 H125 120.0 ?
C126 C125 H125 120.0 ?
C125 C126 C121 120.2(4) ?
C125 C126 H126 119.9 ?
C121 C126 H126 119.9 ?
C132 C131 C136 120.0(4) ?
C132 C131 P1 123.2(3) ?
C136 C131 P1 116.7(3) ?
C131 C132 C133 119.9(5) ?
C131 C132 H132 120.0 ?
C133 C132 H132 120.0 ?
C134 C133 C132 119.9(5) ?
C134 C133 H133 120.1 ?
C132 C133 H133 120.1 ?
C133 C134 C135 120.5(5) ?
C133 C134 H134 119.8 ?
C135 C134 H134 119.8 ?
C134 C135 C136 120.5(5) ?
C134 C135 H135 119.7 ?
C136 C135 H135 119.7 ?
C135 C136 C131 119.2(5) ?
C135 C136 H136 120.4 ?
C131 C136 H136 120.4 ?
N21 Ag2 N22 73.11(12) y
N21 Ag2 P2 145.71(9) y
N22 Ag2 P2 140.72(10) y
C231 P2 C211 102.17(18) ?
C231 P2 C221 108.2(2) ?
C211 P2 C221 107.66(18) ?
C231 P2 Ag2 115.98(15) ?
C211 P2 Ag2 113.88(13) ?
C221 P2 Ag2 108.49(13) ?
C21 N21 C3 118.1(4) ?
C21 N21 Ag2 126.5(3) ?
C3 N21 Ag2 115.4(3) ?
C30 N22 C4 117.5(4) ?
C30 N22 Ag2 127.6(3) ?
C4 N22 Ag2 114.9(3) ?
N21 C3 C24 121.6(4) ?
N21 C3 C4 118.9(4) ?
C24 C3 C4 119.5(4) ?
N22 C4 C27 122.7(4) ?
N22 C4 C3 117.7(4) ?
C27 C4 C3 119.6(4) ?
N21 C21 C22 123.2(4) ?
N21 C21 H21 118.4 ?
C22 C21 H21 118.4 ?
C23 C22 C21 119.3(5) ?
C23 C22 H22 120.3 ?
C21 C22 H22 120.3 ?
C22 C23 C24 120.4(4) ?
C22 C23 H23 119.8 ?
C24 C23 H23 119.8 ?
C23 C24 C3 117.3(4) ?
C23 C24 C25 123.6(4) ?
C3 C24 C25 119.0(4) ?
C26 C25 C24 121.5(4) ?
C26 C25 H25 119.2 ?
C24 C25 H25 119.2 ?
C25 C26 C27 121.5(4) ?
C25 C26 H26 119.2 ?
C27 C26 H26 119.2 ?
C28 C27 C4 117.2(5) ?
C28 C27 C26 124.0(4) ?
C4 C27 C26 118.8(5) ?
C29 C28 C27 120.4(5) ?
C29 C28 H28 119.8 ?
C27 C28 H28 119.8 ?
C28 C29 C30 118.5(5) ?
C28 C29 H29 120.8 ?
C30 C29 H29 120.8 ?
N22 C30 C29 123.8(5) ?
N22 C30 H30 118.1 ?
C29 C30 H30 118.1 ?
C216 C211 C212 119.1(4) ?
C216 C211 P2 123.0(3) ?
C212 C211 P2 117.4(3) ?
C213 C212 C211 119.6(4) ?
C213 C212 H212 120.2 ?
C211 C212 H212 120.2 ?
C214 C213 C212 120.5(4) ?
C214 C213 H213 119.8 ?
C212 C213 H213 119.8 ?
C213 C214 C215 120.4(4) ?
C213 C214 H214 119.8 ?
C215 C214 H214 119.8 ?
C214 C215 C216 119.7(4) ?
C214 C215 H215 120.2 ?
C216 C215 H215 120.2 ?
C215 C216 C211 120.7(4) ?
C215 C216 H216 119.6 ?
C211 C216 H216 119.6 ?
C226 C221 C222 118.9(4) ?
C226 C221 P2 123.1(3) ?
C222 C221 P2 117.7(3) ?
C223 C222 C221 120.1(4) ?
C223 C222 H222 120.0 ?
C221 C222 H222 120.0 ?
C222 C223 C224 121.2(4) ?
C222 C223 H223 119.4 ?
C224 C223 H223 119.4 ?
C223 C224 C225 119.5(4) ?
C223 C224 H224 120.2 ?
C225 C224 H224 120.2 ?
C224 C225 C226 120.3(4) ?
C224 C225 H225 119.9 ?
C226 C225 H225 119.9 ?
C221 C226 C225 119.9(4) ?
C221 C226 H226 120.1 ?
C225 C226 H226 120.1 ?
C232 C231 C236 117.9(4) ?
C232 C231 P2 121.6(3) ?
C236 C231 P2 120.3(4) ?
C233 C232 C231 120.9(5) ?
C233 C232 H232 119.6 ?
C231 C232 H232 119.6 ?
C234 C233 C232 120.0(6) ?
C234 C233 H233 120.0 ?
C232 C233 H233 120.0 ?
C233 C234 C235 121.5(6) ?
C233 C234 H234 119.2 ?
C235 C234 H234 119.2 ?
C234 C235 C236 119.5(6) ?
C234 C235 H235 120.2 ?
C236 C235 H235 120.2 ?
C231 C236 C235 120.2(5) ?
C231 C236 H236 119.9 ?
C235 C236 H236 119.9 ?
O12 Cl1 O13 111.5(5) ?
O12 Cl1 O14 111.5(4) ?
O13 Cl1 O14 103.0(4) ?
O12 Cl1 O11 112.0(3) ?
O13 Cl1 O11 107.5(2) ?
O14 Cl1 O11 111.0(3) ?
O23 Cl2 O21 115.8(6) ?
O23 Cl2 O24 104.9(8) ?
O21 Cl2 O24 107.6(4) ?
O23 Cl2 O22 109.6(5) ?
O21 Cl2 O22 112.1(3) ?
O24 Cl2 O22 106.1(5) ?

loop_
_geom_bond_atom_site_label_1
_geom_bond_atom_site_label_2
_geom_bond_distance
_geom_bond_publ_flag
Ag1 N11 2.264(3) y
Ag1 P1 2.3332(11) y
Ag1 N12 2.333(3) y
P1 C121 1.812(4) ?
P1 C111 1.816(4) ?
P1 C131 1.825(4) ?
N11 C11 1.341(5) ?
N11 C1 1.360(5) ?
N12 C20 1.320(5) ?
N12 C2 1.366(5) ?
C1 C14 1.418(5) ?
C1 C2 1.438(6) ?
C2 C17 1.414(6) ?
C11 C12 1.391(6) ?
C11 H11 0.9500 ?
C12 C13 1.371(6) ?
C12 H12 0.9500 ?
C13 C14 1.383(6) ?
C13 H13 0.9500 ?
C14 C15 1.408(6) ?
C15 C16 1.367(6) ?
C15 H15 0.9500 ?
C16 C17 1.414(6) ?
C16 H16 0.9500 ?
C17 C18 1.419(7) ?
C18 C19 1.367(7) ?
C18 H18 0.9500 ?
C19 C20 1.380(6) ?
C19 H19 0.9500 ?
C20 H20 0.9500 ?
C111 C116 1.365(6) ?
C111 C112 1.385(6) ?
C112 C113 1.372(6) ?
C112 H112 0.9500 ?
C113 C114 1.387(7) ?
C113 H113 0.9500 ?
C114 C115 1.375(7) ?
C114 H114 0.9500 ?
C115 C116 1.388(6) ?
C115 H115 0.9500 ?
C116 H116 0.9500 ?
C121 C122 1.383(6) ?
C121 C126 1.405(6) ?
C122 C123 1.382(6) ?
C122 H122 0.9500 ?
C123 C124 1.389(6) ?
C123 H123 0.9500 ?
C124 C125 1.368(6) ?
C124 H124 0.9500 ?
C125 C126 1.387(6) ?
C125 H125 0.9500 ?
C126 H126 0.9500 ?
C131 C132 1.374(6) ?
C131 C136 1.398(6) ?
C132 C133 1.392(7) ?
C132 H132 0.9500 ?
C133 C134 1.368(8) ?
C133 H133 0.9500 ?
C134 C135 1.374(7) ?
C134 H134 0.9500 ?
C135 C136 1.380(7) ?
C135 H135 0.9500 ?
C136 H136 0.9500 ?
Ag2 N21 2.281(3) y
Ag2 N22 2.311(3) y
Ag2 P2 2.3524(11) y
P2 C231 1.809(4) ?
P2 C211 1.811(4) ?
P2 C221 1.817(4) ?
N21 C21 1.324(5) ?
N21 C3 1.365(5) ?
N22 C30 1.319(6) ?
N22 C4 1.369(5) ?
C3 C24 1.416(6) ?
C3 C4 1.440(6) ?
C4 C27 1.407(6) ?
C21 C22 1.394(6) ?
C21 H21 0.9500 ?
C22 C23 1.339(6) ?
C22 H22 0.9500 ?
C23 C24 1.399(7) ?
C23 H23 0.9500 ?
C24 C25 1.423(6) ?
C25 C26 1.337(7) ?
C25 H25 0.9500 ?
C26 C27 1.437(7) ?
C26 H26 0.9500 ?
C27 C28 1.393(7) ?
C28 C29 1.367(7) ?
C28 H28 0.9500 ?
C29 C30 1.396(7) ?
C29 H29 0.9500 ?
C30 H30 0.9500 ?
C211 C216 1.387(5) ?
C211 C212 1.396(5) ?
C212 C213 1.385(6) ?
C212 H212 0.9500 ?
C213 C214 1.373(6) ?
C213 H213 0.9500 ?
C214 C215 1.374(6) ?
C214 H214 0.9500 ?
C215 C216 1.382(6) ?
C215 H215 0.9500 ?
C216 H216 0.9500 ?
C221 C226 1.388(6) ?
C221 C222 1.398(6) ?
C222 C223 1.369(6) ?
C222 H222 0.9500 ?
C223 C224 1.372(6) ?
C223 H223 0.9500 ?
C224 C225 1.373(6) ?
C224 H224 0.9500 ?
C225 C226 1.398(6) ?
C225 H225 0.9500 ?
C226 H226 0.9500 ?
C231 C232 1.400(6) ?
C231 C236 1.401(6) ?
C232 C233 1.387(6) ?
C232 H232 0.9500 ?
C233 C234 1.357(7) ?
C233 H233 0.9500 ?
C234 C235 1.363(7) ?
C234 H234 0.9500 ?
C235 C236 1.406(7) ?
C235 H235 0.9500 ?
C236 H236 0.9500 ?
Cl1 O12 1.350(5) ?
Cl1 O13 1.402(5) ?
Cl1 O14 1.409(5) ?
Cl1 O11 1.438(3) ?
Cl2 O23 1.278(7) ?
Cl2 O21 1.363(5) ?
Cl2 O24 1.376(8) ?
Cl2 O22 1.394(4) ?
